data_7243720
loop_
_publ_author_name
'G\'al, G. Tam\'as'
'May, N\'ora V.'
'Trif, L\'aszl\'o'
'Mih\'aly, Judith'
'Bombicz, Petra'

_publ_section_title
;
 Solvatomorph and polymorph screening of clopamide drug and its copper(ii)
 complex crystals
;
_journal_issue 42
_journal_name_full CrystEngComm
_journal_page_first 7425
_journal_page_last 7441
_journal_paper_doi 10.1039/D1CE00995H
_journal_volume 23
_journal_year 2021
_chemical_formula_moiety 'C28 H38 Cl2 Cu N6 O6 S2, 2(C2 H6 O), 2(H2 O)'
_chemical_formula_sum 'C32 H54 Cl2 Cu N6 O10 S2'
_chemical_formula_weight 881.37
_chemical_name_common 'clopamide copper(II) diethanol dihydrate'
_chemical_name_systematic
'trans-bis(4-chloro-N-(2,6-dimethylpiperidin-1-yl)-3-sulfamoylbenzamide)-copper(II) diethanol solvate dihydrate'
_space_group_crystal_system triclinic
_space_group_IT_number 2
_space_group_name_Hall '-P 1'
_space_group_name_H-M_alt 'P -1'
_atom_sites_solution_hydrogens mixed
_atom_sites_solution_primary direct
_atom_sites_solution_secondary direct
_audit_creation_method SHELXL-2014/7
_audit_update_record
;
2021-07-27 deposited with the CCDC.	2021-08-30 downloaded from the CCDC.
;
_cell_angle_alpha 85.598(2)
_cell_angle_beta 78.212(2)
_cell_angle_gamma 68.273(2)
_cell_formula_units_Z 1
_cell_length_a 8.2195(7)
_cell_length_b 8.2439(7)
_cell_length_c 16.4822(14)
_cell_measurement_reflns_used 20890
_cell_measurement_temperature 103(2)
_cell_measurement_theta_max 27.50
_cell_measurement_theta_min 3.04
_cell_volume 1015.62(15)
_computing_cell_refinement 'CrystalClear (Rigaku/MSC Inc., 2005)'
_computing_data_collection 'CrystalClear (Rigaku/MSC Inc., 2005)'
_computing_data_reduction 'CrystalClear (Rigaku/MSC Inc., 2005)'
_computing_molecular_graphics 'Spek, A.L. (2003). J.Appl.Cryst. 36,7-13.'
_computing_publication_material
;
MERCURY (Macrae et al., 2006); Platon (Spek, 2009)
;
_computing_structure_refinement 'SHELXL-2014/7 (Sheldrick, 2014)'
_computing_structure_solution 'SHELXL-2014/7 (Sheldrick, 2014)'
_diffrn_ambient_temperature 103(2)
_diffrn_detector_area_resol_mean 10.0000
_diffrn_measured_fraction_theta_full 0.998
_diffrn_measured_fraction_theta_max 0.997
_diffrn_measurement_device_type R-AXIS-RAPID
_diffrn_measurement_method dtprofit.ref
_diffrn_radiation_detector RX
_diffrn_radiation_monochromator Graphite
_diffrn_radiation_type MoK\a
_diffrn_radiation_wavelength 0.71073
_diffrn_reflns_av_R_equivalents 0.0918
_diffrn_reflns_av_unetI/netI 0.0442
_diffrn_reflns_Laue_measured_fraction_full 0.998
_diffrn_reflns_Laue_measured_fraction_max 0.997
_diffrn_reflns_limit_h_max 10
_diffrn_reflns_limit_h_min -10
_diffrn_reflns_limit_k_max 10
_diffrn_reflns_limit_k_min -10
_diffrn_reflns_limit_l_max 21
_diffrn_reflns_limit_l_min -21
_diffrn_reflns_number 43872
_diffrn_reflns_point_group_measured_fraction_full 0.998
_diffrn_reflns_point_group_measured_fraction_max 0.997
_diffrn_reflns_theta_full 25.242
_diffrn_reflns_theta_max 27.478
_diffrn_reflns_theta_min 3.035
_diffrn_source 'NORMAL-focus sealed tube'
_exptl_absorpt_coefficient_mu 0.831
_exptl_absorpt_correction_T_max 0.8767
_exptl_absorpt_correction_T_min 0.7534
_exptl_absorpt_correction_type numerical
_exptl_absorpt_process_details
;
 T.Higashi, Numerical Absorption Correction, NUMABS, 2002
;
_exptl_crystal_colour Brown
_exptl_crystal_density_diffrn 1.441
_exptl_crystal_density_method 'Not measured'
_exptl_crystal_description Prism
_exptl_crystal_F_000 463
_exptl_crystal_size_max 0.3
_exptl_crystal_size_mid 0.1
_exptl_crystal_size_min 0.1
_refine_diff_density_max 1.579
_refine_diff_density_min -1.036
_refine_diff_density_rms 0.119
_refine_ls_extinction_coef 0.007(4)
_refine_ls_extinction_expression Fc^*^=kFc[1+0.001xFc^2^\l^3^/sin(2\q)]^-1/4^
_refine_ls_extinction_method 'SHELXL-2014/7 (Sheldrick 2014'
_refine_ls_goodness_of_fit_ref 1.095
_refine_ls_hydrogen_treatment constr
_refine_ls_matrix_type full
_refine_ls_number_parameters 245
_refine_ls_number_reflns 4634
_refine_ls_number_restraints 0
_refine_ls_restrained_S_all 1.095
_refine_ls_R_factor_all 0.1175
_refine_ls_R_factor_gt 0.0969
_refine_ls_shift/su_max 0.000
_refine_ls_shift/su_mean 0.000
_refine_ls_structure_factor_coef Fsqd
_refine_ls_weighting_details 'w=1/[\s^2^(Fo^2^)+(0.1118P)^2^+3.8287P] where P=(Fo^2^+2Fc^2^)/3'
_refine_ls_weighting_scheme calc
_refine_ls_wR_factor_gt 0.2379
_refine_ls_wR_factor_ref 0.2553
_reflns_Friedel_coverage 0.000
_reflns_number_gt 3687
_reflns_number_total 4634
_reflns_threshold_expression 'I > 2\s(I)'
_cod_data_source_file d1ce00995h2.cif
_cod_data_source_block shelx_CCDC8
_cod_depositor_comments 'Adding full bibliography for 7243712--7243721.cif.'
_cod_database_code 7243720
_shelx_shelxl_version_number 2014/7
_shelx_space_group_comment
;
The symmetry employed for this shelxl refinement is uniquely defined
by the following loop, which should always be used as a source of
symmetry information in preference to the above space-group names.
They are only intended as comments.
;
_shelx_estimated_absorpt_t_min 0.789
_shelx_estimated_absorpt_t_max 0.921

loop_
_space_group_symop_operation_xyz
'x, y, z'
'-x, -y, -z'

loop_
_atom_site_label
_atom_site_type_symbol
_atom_site_fract_x
_atom_site_fract_y
_atom_site_fract_z
_atom_site_U_iso_or_equiv
_atom_site_adp_type
_atom_site_occupancy
_atom_site_site_symmetry_order
_atom_site_calc_flag
_atom_site_refinement_flags_posn
_atom_site_refinement_flags_adp
_atom_site_refinement_flags_occupancy
_atom_site_disorder_assembly
_atom_site_disorder_group
Cu1 Cu 0.5000 0.5000 0.5000 0.0459(4) Uani 1 2 d S . P . .
Cl1 Cl 0.2064(2) 0.45688(17) 0.03509(8) 0.0438(4) Uani 1 1 d . . . . .
S1 S 0.23373(19) 0.15175(15) 0.17671(7) 0.0360(4) Uani 1 1 d . . . . .
O1 O 0.2887(6) 0.0389(4) 0.2444(2) 0.0403(9) Uani 1 1 d . . . . .
O2 O 0.0479(6) 0.2235(5) 0.1716(2) 0.0433(9) Uani 1 1 d . . . . .
O3 O 0.4201(6) 0.4395(5) 0.4098(2) 0.0431(10) Uani 1 1 d . . . . .
N1 N 0.3406(6) 0.0463(5) 0.0925(3) 0.0364(10) Uani 1 1 d . . . . .
H1NA H 0.2970 0.0963 0.0476 0.044 Uiso 1 1 d R U . . .
H1NB H 0.4570 0.0028 0.0870 0.044 Uiso 1 1 d R U . . .
N8 N 0.5977(8) 0.5757(7) 0.3294(3) 0.0489(12) Uani 1 1 d . . . . .
N9 N 0.6360(8) 0.6036(7) 0.4107(4) 0.0569(14) Uani 1 1 d . . . . .
C1 C 0.3674(8) 0.3423(6) 0.2541(3) 0.0365(12) Uani 1 1 d . . . . .
H1 H 0.3799 0.2525 0.2947 0.044 Uiso 1 1 calc R U . . .
C2 C 0.3015(7) 0.3320(6) 0.1839(3) 0.0351(11) Uani 1 1 d . . . . .
C3 C 0.2828(8) 0.4639(7) 0.1249(3) 0.0358(12) Uani 1 1 d . . . . .
C4 C 0.3260(8) 0.6065(7) 0.1366(3) 0.0411(13) Uani 1 1 d . . . . .
H4 H 0.3105 0.6976 0.0967 0.049 Uiso 1 1 calc R U . . .
C5 C 0.3916(8) 0.6171(7) 0.2061(3) 0.0402(12) Uani 1 1 d . . . . .
H5 H 0.4209 0.7153 0.2137 0.048 Uiso 1 1 calc R U . . .
C6 C 0.4147(8) 0.4830(7) 0.2651(3) 0.0388(12) Uani 1 1 d . . . . .
C7 C 0.4835(8) 0.4983(7) 0.3404(3) 0.0403(13) Uani 1 1 d . . . . .
C10 C 0.5591(13) 0.8063(10) 0.4269(5) 0.068(2) Uani 1 1 d . . . . .
H10 H 0.5738 0.8236 0.4840 0.082 Uiso 1 1 calc R U . . .
C11 C 0.6636(15) 0.8963(13) 0.3682(5) 0.082(3) Uani 1 1 d . . . . .
H11B H 0.6159 1.0222 0.3817 0.099 Uiso 1 1 calc R U . . .
H11A H 0.6493 0.8847 0.3109 0.099 Uiso 1 1 calc R U . . .
C12 C 0.8583(16) 0.8207(16) 0.3725(7) 0.100(3) Uani 1 1 d . . . . .
H12A H 0.9236 0.8783 0.3304 0.120 Uiso 1 1 calc R U . . .
H12B H 0.8736 0.8456 0.4277 0.120 Uiso 1 1 calc R U . . .
C13 C 0.9372(15) 0.6283(18) 0.3581(6) 0.106(4) Uani 1 1 d . . . . .
H13A H 1.0603 0.5829 0.3689 0.127 Uiso 1 1 calc R U . . .
H13B H 0.9436 0.6049 0.2993 0.127 Uiso 1 1 calc R U . . .
C14 C 0.8273(13) 0.5298(12) 0.4142(6) 0.082(3) Uani 1 1 d . . . . .
H14 H 0.8391 0.5388 0.4728 0.099 Uiso 1 1 calc R U . . .
C15 C 0.8939(13) 0.3353(18) 0.3927(7) 0.124(5) Uani 1 1 d . . . . .
H15C H 0.8818 0.3228 0.3358 0.187 Uiso 1 1 calc R U . . .
H15A H 0.8229 0.2789 0.4311 0.187 Uiso 1 1 calc R U . . .
H15B H 1.0196 0.2798 0.3975 0.187 Uiso 1 1 calc R U . . .
C16 C 0.3743(14) 0.8834(9) 0.4254(4) 0.075(3) Uani 1 1 d . . . . .
H16A H 0.3543 0.8682 0.3703 0.113 Uiso 1 1 calc R U . . .
H16B H 0.3319 1.0083 0.4378 0.113 Uiso 1 1 calc R U . . .
H16C H 0.3088 0.8270 0.4669 0.113 Uiso 1 1 calc R U . . .
O8 O 0.7182(5) 0.8816(5) 0.0810(2) 0.0399(9) Uani 1 1 d . . . . .
H1O8 H 0.7495 0.7808 0.1016 0.060 Uiso 1 1 d R U . . .
C41 C 0.7832(9) 0.9879(8) 0.1202(4) 0.0466(14) Uani 1 1 d . . . . .
H41A H 0.9092 0.9227 0.1246 0.056 Uiso 1 1 calc R U . . .
H41B H 0.7123 1.0195 0.1767 0.056 Uiso 1 1 calc R U . . .
C42 C 0.7684(10) 1.1511(8) 0.0692(4) 0.0508(15) Uani 1 1 d . . . . .
H42B H 0.6470 1.2059 0.0581 0.076 Uiso 1 1 calc R U . . .
H42A H 0.8535 1.1205 0.0165 0.076 Uiso 1 1 calc R U . . .
H42C H 0.7950 1.2328 0.0997 0.076 Uiso 1 1 calc R U . . .
O7 O 0.8039(6) 0.5849(5) 0.1682(3) 0.0499(11) Uani 1 1 d . . . . .
H1O7 H 0.8712 0.4827 0.1545 0.075 Uiso 1 1 d R U . . .
H2O7 H 0.7427 0.5794 0.2151 0.075 Uiso 1 1 d R U . . .

loop_
_atom_site_aniso_label
_atom_site_aniso_U_11
_atom_site_aniso_U_22
_atom_site_aniso_U_33
_atom_site_aniso_U_23
_atom_site_aniso_U_13
_atom_site_aniso_U_12
Cu1 0.0762(8) 0.0264(5) 0.0406(6) 0.0068(4) -0.0286(5) -0.0172(5)
Cl1 0.0690(10) 0.0308(7) 0.0292(6) 0.0076(5) -0.0164(6) -0.0129(6)
S1 0.0548(8) 0.0212(6) 0.0263(6) 0.0019(4) -0.0084(5) -0.0074(5)
O1 0.064(3) 0.0232(17) 0.0305(18) 0.0041(14) -0.0144(17) -0.0101(17)
O2 0.053(2) 0.0295(18) 0.041(2) 0.0002(15) -0.0080(18) -0.0081(17)
O3 0.069(3) 0.037(2) 0.0299(19) 0.0088(15) -0.0188(18) -0.0231(19)
N1 0.051(3) 0.025(2) 0.025(2) -0.0038(16) -0.0072(18) -0.0029(19)
N8 0.062(3) 0.044(3) 0.041(3) 0.006(2) -0.013(2) -0.019(2)
N9 0.075(4) 0.047(3) 0.062(3) 0.015(3) -0.036(3) -0.028(3)
C1 0.053(3) 0.021(2) 0.028(2) 0.0017(18) -0.007(2) -0.007(2)
C2 0.049(3) 0.017(2) 0.030(2) 0.0006(18) -0.003(2) -0.004(2)
C3 0.052(3) 0.028(2) 0.021(2) 0.0042(18) -0.010(2) -0.006(2)
C4 0.060(4) 0.024(2) 0.034(3) 0.006(2) -0.009(2) -0.010(2)
C5 0.056(3) 0.026(2) 0.036(3) 0.002(2) -0.011(2) -0.010(2)
C6 0.057(3) 0.027(2) 0.028(2) 0.0011(19) -0.009(2) -0.009(2)
C7 0.059(4) 0.023(2) 0.032(3) 0.0007(19) -0.011(2) -0.006(2)
C10 0.112(7) 0.057(4) 0.052(4) 0.000(3) -0.012(4) -0.050(5)
C11 0.122(8) 0.086(6) 0.049(4) 0.005(4) -0.008(5) -0.054(6)
C12 0.116(9) 0.124(9) 0.072(6) -0.012(6) -0.004(6) -0.063(8)
C13 0.093(7) 0.149(11) 0.058(5) -0.007(6) 0.011(5) -0.034(7)
C14 0.089(6) 0.082(6) 0.060(5) -0.004(4) -0.013(4) -0.013(5)
C15 0.066(6) 0.167(12) 0.083(7) -0.032(7) -0.005(5) 0.024(7)
C16 0.143(8) 0.032(3) 0.045(4) 0.007(3) -0.030(4) -0.019(4)
O8 0.058(2) 0.0264(17) 0.0324(19) 0.0028(14) -0.0153(17) -0.0085(17)
C41 0.063(4) 0.046(3) 0.036(3) 0.010(2) -0.019(3) -0.022(3)
C42 0.071(4) 0.042(3) 0.045(3) 0.013(3) -0.021(3) -0.024(3)
O7 0.063(3) 0.033(2) 0.040(2) 0.0078(16) -0.0052(19) -0.0056(19)

loop_
_atom_type_symbol
_atom_type_description
_atom_type_scat_dispersion_real
_atom_type_scat_dispersion_imag
_atom_type_scat_source
C C 0.0033 0.0016 'International Tables Vol C Tables 4.2.6.8 and 6.1.1.4'
H H 0.0000 0.0000 'International Tables Vol C Tables 4.2.6.8 and 6.1.1.4'
Cl Cl 0.1484 0.1585 'International Tables Vol C Tables 4.2.6.8 and 6.1.1.4'
Cu Cu 0.3201 1.2651 'International Tables Vol C Tables 4.2.6.8 and 6.1.1.4'
N N 0.0061 0.0033 'International Tables Vol C Tables 4.2.6.8 and 6.1.1.4'
O O 0.0106 0.0060 'International Tables Vol C Tables 4.2.6.8 and 6.1.1.4'
S S 0.1246 0.1234 'International Tables Vol C Tables 4.2.6.8 and 6.1.1.4'

loop_
_geom_angle_atom_site_label_1
_geom_angle_atom_site_label_2
_geom_angle_atom_site_label_3
_geom_angle
_geom_angle_site_symmetry_1
_geom_angle_site_symmetry_3
_geom_angle_publ_flag
O3 Cu1 O3 180.0 . 2_666 ?
O3 Cu1 N9 83.5(2) . . ?
O3 Cu1 N9 96.5(2) 2_666 . ?
O3 Cu1 N9 96.5(2) . 2_666 ?
O3 Cu1 N9 83.5(2) 2_666 2_666 ?
N9 Cu1 N9 180.0 . 2_666 ?
O1 S1 O2 119.3(3) . . ?
O1 S1 N1 107.6(2) . . ?
O2 S1 N1 107.5(2) . . ?
O1 S1 C2 105.5(2) . . ?
O2 S1 C2 107.0(2) . . ?
N1 S1 C2 109.7(2) . . ?
C7 O3 Cu1 111.0(4) . . ?
S1 N1 H1NA 113.7 . . ?
S1 N1 H1NB 115.7 . . ?
H1NA N1 H1NB 116.6 . . ?
C7 N8 N9 110.0(5) . . ?
C14 N9 N8 113.3(6) . . ?
C14 N9 C10 110.4(6) . . ?
N8 N9 C10 107.5(5) . . ?
C14 N9 Cu1 110.1(5) . . ?
N8 N9 Cu1 108.7(4) . . ?
C10 N9 Cu1 106.6(5) . . ?
C6 C1 C2 120.4(5) . . ?
C6 C1 H1 119.8 . . ?
C2 C1 H1 119.8 . . ?
C3 C2 C1 119.6(5) . . ?
C3 C2 S1 122.6(4) . . ?
C1 C2 S1 117.7(4) . . ?
C4 C3 C2 120.1(5) . . ?
C4 C3 Cl1 117.9(4) . . ?
C2 C3 Cl1 122.0(4) . . ?
C5 C4 C3 120.4(5) . . ?
C5 C4 H4 119.8 . . ?
C3 C4 H4 119.8 . . ?
C4 C5 C6 119.9(5) . . ?
C4 C5 H5 120.0 . . ?
C6 C5 H5 120.0 . . ?
C1 C6 C5 119.4(5) . . ?
C1 C6 C7 121.5(5) . . ?
C5 C6 C7 119.0(5) . . ?
N8 C7 O3 126.5(5) . . ?
N8 C7 C6 115.7(5) . . ?
O3 C7 C6 117.8(5) . . ?
C16 C10 C11 111.4(8) . . ?
C16 C10 N9 112.6(6) . . ?
C11 C10 N9 111.3(7) . . ?
C16 C10 H10 107.1 . . ?
C11 C10 H10 107.1 . . ?
N9 C10 H10 107.1 . . ?
C10 C11 C12 111.7(8) . . ?
C10 C11 H11B 109.3 . . ?
C12 C11 H11B 109.3 . . ?
C10 C11 H11A 109.3 . . ?
C12 C11 H11A 109.3 . . ?
H11B C11 H11A 107.9 . . ?
C13 C12 C11 112.4(9) . . ?
C13 C12 H12A 109.1 . . ?
C11 C12 H12A 109.1 . . ?
C13 C12 H12B 109.1 . . ?
C11 C12 H12B 109.1 . . ?
H12A C12 H12B 107.9 . . ?
C12 C13 C14 112.5(8) . . ?
C12 C13 H13A 109.1 . . ?
C14 C13 H13A 109.1 . . ?
C12 C13 H13B 109.1 . . ?
C14 C13 H13B 109.1 . . ?
H13A C13 H13B 107.8 . . ?
N9 C14 C15 107.0(8) . . ?
N9 C14 C13 113.2(8) . . ?
C15 C14 C13 112.9(9) . . ?
N9 C14 H14 107.8 . . ?
C15 C14 H14 107.8 . . ?
C13 C14 H14 107.8 . . ?
C14 C15 H15C 109.5 . . ?
C14 C15 H15A 109.5 . . ?
H15C C15 H15A 109.5 . . ?
C14 C15 H15B 109.5 . . ?
H15C C15 H15B 109.5 . . ?
H15A C15 H15B 109.5 . . ?
C10 C16 H16A 109.5 . . ?
C10 C16 H16B 109.5 . . ?
H16A C16 H16B 109.5 . . ?
C10 C16 H16C 109.5 . . ?
H16A C16 H16C 109.5 . . ?
H16B C16 H16C 109.5 . . ?
C41 O8 H1O8 109.5 . . ?
O8 C41 C42 108.9(5) . . ?
O8 C41 H41A 109.9 . . ?
C42 C41 H41A 109.9 . . ?
O8 C41 H41B 109.9 . . ?
C42 C41 H41B 109.9 . . ?
H41A C41 H41B 108.3 . . ?
C41 C42 H42B 109.5 . . ?
C41 C42 H42A 109.5 . . ?
H42B C42 H42A 109.5 . . ?
C41 C42 H42C 109.5 . . ?
H42B C42 H42C 109.5 . . ?
H42A C42 H42C 109.5 . . ?
H1O7 O7 H2O7 107.0 . . ?

loop_
_geom_bond_atom_site_label_1
_geom_bond_atom_site_label_2
_geom_bond_distance
_geom_bond_site_symmetry_2
_geom_bond_publ_flag
Cu1 O3 1.909(4) . ?
Cu1 O3 1.909(4) 2_666 ?
Cu1 N9 1.997(6) . ?
Cu1 N9 1.997(6) 2_666 ?
Cl1 C3 1.735(5) . ?
S1 O1 1.432(4) . ?
S1 O2 1.438(4) . ?
S1 N1 1.605(4) . ?
S1 C2 1.789(5) . ?
O3 C7 1.294(7) . ?
N1 H1NA 0.8929 . ?
N1 H1NB 0.8764 . ?
N8 C7 1.294(8) . ?
N8 N9 1.491(7) . ?
N9 C14 1.473(11) . ?
N9 C10 1.575(9) . ?
C1 C6 1.387(8) . ?
C1 C2 1.395(8) . ?
C1 H1 0.9500 . ?
C2 C3 1.388(7) . ?
C3 C4 1.385(8) . ?
C4 C5 1.382(8) . ?
C4 H4 0.9500 . ?
C5 C6 1.400(7) . ?
C5 H5 0.9500 . ?
C6 C7 1.497(8) . ?
C10 C16 1.418(12) . ?
C10 C11 1.499(11) . ?
C10 H10 1.0000 . ?
C11 C12 1.502(15) . ?
C11 H11B 0.9900 . ?
C11 H11A 0.9900 . ?
C12 C13 1.492(16) . ?
C12 H12A 0.9900 . ?
C12 H12B 0.9900 . ?
C13 C14 1.555(15) . ?
C13 H13A 0.9900 . ?
C13 H13B 0.9900 . ?
C14 C15 1.535(16) . ?
C14 H14 1.0000 . ?
C15 H15C 0.9800 . ?
C15 H15A 0.9800 . ?
C15 H15B 0.9800 . ?
C16 H16A 0.9800 . ?
C16 H16B 0.9800 . ?
C16 H16C 0.9800 . ?
O8 C41 1.430(7) . ?
O8 H1O8 0.8400 . ?
C41 C42 1.509(8) . ?
C41 H41A 0.9900 . ?
C41 H41B 0.9900 . ?
C42 H42B 0.9800 . ?
C42 H42A 0.9800 . ?
C42 H42C 0.9800 . ?
O7 H1O7 0.8362 . ?
O7 H2O7 0.8391 . ?

loop_
_geom_torsion_atom_site_label_1
_geom_torsion_atom_site_label_2
_geom_torsion_atom_site_label_3
_geom_torsion_atom_site_label_4
_geom_torsion
_geom_torsion_site_symmetry_1
_geom_torsion_site_symmetry_2
_geom_torsion_site_symmetry_3
_geom_torsion_site_symmetry_4
_geom_torsion_publ_flag
C7 N8 N9 C14 125.0(6) . . . . ?
C7 N8 N9 C10 -112.8(6) . . . . ?
C7 N8 N9 Cu1 2.2(6) . . . . ?
C6 C1 C2 C3 -0.2(8) . . . . ?
C6 C1 C2 S1 -177.1(4) . . . . ?
O1 S1 C2 C3 175.2(4) . . . . ?
O2 S1 C2 C3 -56.8(5) . . . . ?
N1 S1 C2 C3 59.6(5) . . . . ?
O1 S1 C2 C1 -8.0(5) . . . . ?
O2 S1 C2 C1 120.0(4) . . . . ?
N1 S1 C2 C1 -123.6(4) . . . . ?
C1 C2 C3 C4 -1.3(8) . . . . ?
S1 C2 C3 C4 175.5(4) . . . . ?
C1 C2 C3 Cl1 178.6(4) . . . . ?
S1 C2 C3 Cl1 -4.7(7) . . . . ?
C2 C3 C4 C5 1.4(9) . . . . ?
Cl1 C3 C4 C5 -178.5(4) . . . . ?
C3 C4 C5 C6 0.0(9) . . . . ?
C2 C1 C6 C5 1.6(9) . . . . ?
C2 C1 C6 C7 179.2(5) . . . . ?
C4 C5 C6 C1 -1.5(9) . . . . ?
C4 C5 C6 C7 -179.2(5) . . . . ?
N9 N8 C7 O3 -5.2(8) . . . . ?
N9 N8 C7 C6 172.3(5) . . . . ?
Cu1 O3 C7 N8 5.4(7) . . . . ?
Cu1 O3 C7 C6 -172.0(4) . . . . ?
C1 C6 C7 N8 148.2(6) . . . . ?
C5 C6 C7 N8 -34.2(8) . . . . ?
C1 C6 C7 O3 -34.0(8) . . . . ?
C5 C6 C7 O3 143.5(5) . . . . ?
C14 N9 C10 C16 -179.2(6) . . . . ?
N8 N9 C10 C16 56.8(8) . . . . ?
Cu1 N9 C10 C16 -59.6(7) . . . . ?
C14 N9 C10 C11 54.9(9) . . . . ?
N8 N9 C10 C11 -69.1(8) . . . . ?
Cu1 N9 C10 C11 174.5(6) . . . . ?
C16 C10 C11 C12 177.3(7) . . . . ?
N9 C10 C11 C12 -56.1(10) . . . . ?
C10 C11 C12 C13 55.2(11) . . . . ?
C11 C12 C13 C14 -51.3(12) . . . . ?
N8 N9 C14 C15 -56.1(9) . . . . ?
C10 N9 C14 C15 -176.7(7) . . . . ?
Cu1 N9 C14 C15 65.9(8) . . . . ?
N8 N9 C14 C13 69.0(9) . . . . ?
C10 N9 C14 C13 -51.6(9) . . . . ?
Cu1 N9 C14 C13 -169.1(6) . . . . ?
C12 C13 C14 N9 51.2(12) . . . . ?
C12 C13 C14 C15 173.0(9) . . . . ?
